data_7718807
loop_
_publ_author_name
'Faden, Lara-Pauline'
'Bayarjargal, Lkhamsuren'
'Milman, Victor'
'Winkler, Bj&#xf6;rn'
'Feldmann, Claus'

_publ_section_title
;
 Crown-ether coordination compounds of zirconium, hafnium and scandium
 using metal nanoparticles.
;
_journal_issue 24
_journal_name_full 'Dalton transactions (Cambridge, England : 2003)'
_journal_page_first 9670
_journal_page_last 9678
_journal_paper_doi 10.1039/d5dt00968e
_journal_volume 54
_journal_year 2025
_chemical_formula_moiety 'C10 H20 Al4 Cl18 Na2 O5 Zr'
_chemical_formula_sum 'C10 H20 Al4 Cl18 Na2 O5 Zr'
_chemical_formula_weight 1103.48
_space_group_crystal_system monoclinic
_space_group_IT_number 4
_space_group_name_Hall 'P 2yb'
_space_group_name_H-M_alt 'P 1 21 1'
_atom_sites_solution_hydrogens geom
_audit_creation_date 2024-03-06
_audit_creation_method
;
Olex2 1.5
(compiled 2023.08.24 svn.re1ec1418 for OlexSys, GUI svn.r6817)
;
_audit_update_record
;
2025-04-14 deposited with the CCDC.	2025-05-26 downloaded from the CCDC.
;
_cell_angle_alpha 90
_cell_angle_beta 102.298(7)
_cell_angle_gamma 90
_cell_formula_units_Z 2
_cell_length_a 10.8277(8)
_cell_length_b 14.5595(9)
_cell_length_c 12.2538(11)
_cell_measurement_reflns_used 27580
_cell_measurement_temperature 100
_cell_measurement_theta_max 30.89
_cell_measurement_theta_min 2.20
_cell_volume 1887.4(3)
_computing_cell_refinement
;
X-Area Recipe 1.33.0.0 (STOE, 2015)
;
_computing_data_collection
;
X-Area Pilatus3_SV 1.31.139.0 (STOE, 2018)
;
_computing_data_reduction
;
X-Area Integrate 1.72.0.0 (STOE, 2018)
X-Area LANA 1.71.6.0 (STOE, 2017)
;
_computing_molecular_graphics 'Olex2 1.5 (Dolomanov et al., 2009)'
_computing_publication_material 'Olex2 1.5 (Dolomanov et al., 2009)'
_computing_structure_refinement 'SHELXL 2019/3 (Sheldrick, 2015)'
_computing_structure_solution 'olex2.solve 1.5 (Bourhis et al., 2015)'
_diffrn_ambient_temperature 100.15
_diffrn_detector_area_resol_mean 5.81
_diffrn_detector_type 'DECTRIS PILATUS 200K'
_diffrn_measured_fraction_theta_full 0.996
_diffrn_measured_fraction_theta_max 0.995
_diffrn_measurement_details
;
 691 frames, detector distance = 40 mm
;
_diffrn_measurement_device 'Eulerian 4-circle diffractometer'
_diffrn_measurement_device_type 'STOE STADIVARI'
_diffrn_measurement_method 'rotation method, \w scans'
_diffrn_radiation_type MoK\a
_diffrn_radiation_wavelength 0.71073
_diffrn_reflns_av_R_equivalents 0.0558
_diffrn_reflns_av_unetI/netI 0.0544
_diffrn_reflns_Laue_measured_fraction_full 0.996
_diffrn_reflns_Laue_measured_fraction_max 0.995
_diffrn_reflns_limit_h_max 13
_diffrn_reflns_limit_h_min -13
_diffrn_reflns_limit_k_max 18
_diffrn_reflns_limit_k_min -18
_diffrn_reflns_limit_l_max 15
_diffrn_reflns_limit_l_min -15
_diffrn_reflns_number 26442
_diffrn_reflns_point_group_measured_fraction_full 0.991
_diffrn_reflns_point_group_measured_fraction_max 0.986
_diffrn_reflns_theta_full 25.242
_diffrn_reflns_theta_max 26.498
_diffrn_reflns_theta_min 2.202
_exptl_absorpt_coefficient_mu 1.707
_exptl_absorpt_correction_T_max 0.7021
_exptl_absorpt_correction_T_min 0.2638
_exptl_absorpt_correction_type multi-scan
_exptl_absorpt_process_details
;
STOE X-Red32, absorption correction by Gaussian integration, analogous to
P. Coppens, "The Evaluation of Absorption and Extinction in Single-Crystal
Structure Analysis", published in: F. R. Ahmed (Editor), "Crystallographic
Computing", Munksgaard, Copenhagen (1970), 255 - 270. Afterwards scaling of
reflection intensities was performed within STOE LANA. J. Koziskova, F. Hahn,
J. Richter, J. Kozisek, Acta Chimica Slovaca, vol. 9, no. 2, 2016, pp. 136-140.
;
_exptl_crystal_colour colorless
_exptl_crystal_density_diffrn 1.942
_exptl_crystal_density_method 'not measured'
_exptl_crystal_description plate
_exptl_crystal_F_000 1080
_exptl_crystal_size_max 0.258
_exptl_crystal_size_mid 0.175
_exptl_crystal_size_min 0.065
_refine_diff_density_max 0.683
_refine_diff_density_min -0.727
_refine_diff_density_rms 0.130
_refine_ls_abs_structure_details
;
 Refined as an inversion twin.
;
_refine_ls_abs_structure_Flack 0.43(11)
_refine_ls_extinction_method none
_refine_ls_goodness_of_fit_ref 1.094
_refine_ls_hydrogen_treatment constr
_refine_ls_matrix_type full
_refine_ls_number_parameters 362
_refine_ls_number_reflns 7713
_refine_ls_number_restraints 1
_refine_ls_restrained_S_all 1.094
_refine_ls_R_factor_all 0.0656
_refine_ls_R_factor_gt 0.0495
_refine_ls_shift/su_max 0.000
_refine_ls_shift/su_mean 0.000
_refine_ls_structure_factor_coef Fsqd
_refine_ls_weighting_details 'w=1/[\s^2^(Fo^2^)+(0.0726P)^2^+4.5009P] where P=(Fo^2^+2Fc^2^)/3'
_refine_ls_weighting_scheme calc
_refine_ls_wR_factor_gt 0.1252
_refine_ls_wR_factor_ref 0.1396
_reflns_Friedel_coverage 0.904
_reflns_Friedel_fraction_full 0.986
_reflns_Friedel_fraction_max 0.976
_reflns_number_gt 6480
_reflns_number_total 7713
_reflns_threshold_expression 'I > 2\s(I)'
_cod_data_source_file d5dt00968e2.cif
_cod_data_source_block '[zrcl2(15c5)][na2al4cl16]'
_cod_depositor_comments 'Adding full bibliography for 7718804--7718807.cif.'
_cod_database_code 7718807
_shelx_shelxl_version_number 2019/3
_shelx_space_group_comment
;
The symmetry employed for this shelxl refinement is uniquely defined
by the following loop, which should always be used as a source of
symmetry information in preference to the above space-group names.
They are only intended as comments.
;
_olex2_refinement_description
;
1. Twinned data refinement
 Scales: 0.57(11)
 0.43(11)
2. Fixed Uiso
 At 1.2 times of:
  All C(H,H) groups
3.a Secondary CH2 refined with riding coordinates:
 C1(H1A,H1B), C2(H2A,H2B), C3(H3A,H3B), C4(H4A,H4B), C5(H5A,H5B), C6(H6A,H6B),
 C7(H7A,H7B), C8(H8A,H8B), C9(H9A,H9B), C10(H10A,H10B)
;
_olex2_submission_special_instructions 'No special instructions were received'

loop_
_space_group_symop_operation_xyz
'x, y, z'
'-x, y+1/2, -z'

loop_
_atom_site_label
_atom_site_type_symbol
_atom_site_fract_x
_atom_site_fract_y
_atom_site_fract_z
_atom_site_U_iso_or_equiv
_atom_site_adp_type
_atom_site_occupancy
_atom_site_site_symmetry_order
_atom_site_calc_flag
_atom_site_refinement_flags_posn
_atom_site_refinement_flags_adp
_atom_site_refinement_flags_occupancy
_atom_site_disorder_assembly
_atom_site_disorder_group
Zr1 Zr -0.24743(9) -0.24820(8) -0.25210(8) 0.0181(2) Uani 1 1 d . . . . .
Cl1 Cl -0.3994(2) -0.2910(2) -0.4139(2) 0.0278(6) Uani 1 1 d . . . . .
O1 O -0.2268(7) -0.3922(5) -0.2080(6) 0.0241(16) Uani 1 1 d . . . . .
C1 C -0.2859(10) -0.4257(8) -0.1216(9) 0.028(2) Uani 1 1 d . . . . .
H1A H -0.231778 -0.413502 -0.047101 0.033 Uiso 1 1 calc R U . . .
H1B H -0.300974 -0.492615 -0.129662 0.033 Uiso 1 1 calc R U . . .
Cl2 Cl -0.1011(2) -0.1981(2) -0.0862(2) 0.0243(6) Uani 1 1 d . . . . .
O2 O -0.3762(6) -0.2792(5) -0.1443(6) 0.0224(15) Uani 1 1 d . . . . .
C2 C -0.4064(11) -0.3759(8) -0.1349(10) 0.032(3) Uani 1 1 d . . . . .
H2A H -0.466551 -0.396830 -0.202849 0.038 Uiso 1 1 calc R U . . .
H2B H -0.444697 -0.386165 -0.069429 0.038 Uiso 1 1 calc R U . . .
O3 O -0.3550(6) -0.1275(5) -0.2394(6) 0.0233(15) Uani 1 1 d . . . . .
C3 C -0.4780(10) -0.2152(8) -0.1397(10) 0.026(2) Uani 1 1 d . . . . .
H3A H -0.504205 -0.220282 -0.067308 0.031 Uiso 1 1 calc R U . . .
H3B H -0.552065 -0.227776 -0.200633 0.031 Uiso 1 1 calc R U . . .
O4 O -0.1754(6) -0.1420(5) -0.3438(6) 0.0230(15) Uani 1 1 d . . . . .
C4 C -0.4255(12) -0.1208(9) -0.1529(10) 0.033(3) Uani 1 1 d . . . . .
H4A H -0.495083 -0.075763 -0.173910 0.040 Uiso 1 1 calc R U . . .
H4B H -0.369937 -0.100623 -0.082008 0.040 Uiso 1 1 calc R U . . .
O5 O -0.0920(7) -0.3034(5) -0.3162(6) 0.0234(15) Uani 1 1 d . . . . .
C5 C -0.3389(16) -0.0501(10) -0.3054(14) 0.059(5) Uani 1 1 d . . . . .
H5A H -0.350951 0.006718 -0.264449 0.071 Uiso 1 1 calc R U . . .
H5B H -0.404221 -0.051240 -0.375544 0.071 Uiso 1 1 calc R U . . .
C6 C -0.2160(12) -0.0486(8) -0.3318(13) 0.042(3) Uani 1 1 d . . . . .
H6A H -0.155232 -0.017272 -0.271444 0.050 Uiso 1 1 calc R U . . .
H6B H -0.219408 -0.014324 -0.402144 0.050 Uiso 1 1 calc R U . . .
C7 C -0.0484(10) -0.1527(8) -0.3619(9) 0.029(2) Uani 1 1 d . . . . .
H7A H 0.014710 -0.137853 -0.293068 0.034 Uiso 1 1 calc R U . . .
H7B H -0.034534 -0.111696 -0.422629 0.034 Uiso 1 1 calc R U . . .
C8 C -0.0375(10) -0.2507(9) -0.3933(8) 0.027(2) Uani 1 1 d . . . . .
H8A H -0.083887 -0.261715 -0.470967 0.033 Uiso 1 1 calc R U . . .
H8B H 0.052230 -0.267764 -0.387220 0.033 Uiso 1 1 calc R U . . .
C9 C -0.0803(11) -0.4031(8) -0.3238(9) 0.028(3) Uani 1 1 d . . . . .
H9A H 0.006747 -0.420362 -0.328668 0.033 Uiso 1 1 calc R U . . .
H9B H -0.139855 -0.427019 -0.390482 0.033 Uiso 1 1 calc R U . . .
C10 C -0.1120(9) -0.4408(8) -0.2182(8) 0.025(2) Uani 1 1 d . . . . .
H10A H -0.127061 -0.507846 -0.224431 0.030 Uiso 1 1 calc R U . . .
H10B H -0.042754 -0.428524 -0.152857 0.030 Uiso 1 1 calc R U . . .
Al1 Al 0.2119(3) -0.3067(2) 0.0331(3) 0.0224(7) Uani 1 1 d . . . . .
Na1 Na 0.5000(4) -0.2476(4) 0.2885(4) 0.0346(10) Uani 1 1 d . . . . .
Al2 Al 0.7672(3) -0.4203(2) 0.2447(2) 0.0226(7) Uani 1 1 d . . . . .
Na2 Na 0.9736(4) -0.2359(3) 0.1781(4) 0.0358(11) Uani 1 1 d . . . . .
Cl3 Cl 0.1981(3) -0.1775(2) 0.1130(2) 0.0271(6) Uani 1 1 d . . . . .
Al3 Al 0.7070(3) -0.0620(2) 0.2521(3) 0.0212(7) Uani 1 1 d . . . . .
Cl4 Cl 0.3950(3) -0.3618(2) 0.1015(2) 0.0324(7) Uani 1 1 d . . . . .
Al4 Al 1.2676(3) -0.1806(2) 0.4460(3) 0.0216(7) Uani 1 1 d . . . . .
Cl5 Cl 0.1935(3) -0.2942(2) -0.1405(2) 0.0285(6) Uani 1 1 d . . . . .
Cl6 Cl 0.0716(2) -0.39263(19) 0.0785(2) 0.0258(6) Uani 1 1 d . . . . .
Cl7 Cl 0.6310(3) -0.4207(2) 0.3460(2) 0.0282(6) Uani 1 1 d . . . . .
Cl8 Cl 0.7374(3) -0.1696(2) 0.3735(2) 0.0272(6) Uani 1 1 d . . . . .
Cl9 Cl 0.5302(2) -0.09118(19) 0.1419(2) 0.0246(6) Uani 1 1 d . . . . .
Cl10 Cl 0.7081(3) 0.0622(2) 0.3410(2) 0.0325(6) Uani 1 1 d . . . . .
Cl11 Cl 0.7583(3) -0.5394(2) 0.1456(2) 0.0319(6) Uani 1 1 d . . . . .
Cl12 Cl 0.9495(3) -0.3987(2) 0.3469(2) 0.0328(7) Uani 1 1 d . . . . .
Cl13 Cl 0.7307(2) -0.30464(19) 0.1324(2) 0.0254(6) Uani 1 1 d . . . . .
Cl14 Cl 0.8451(2) -0.06202(19) 0.1516(2) 0.0257(6) Uani 1 1 d . . . . .
Cl15 Cl 1.0761(2) -0.1425(2) 0.3775(2) 0.0283(6) Uani 1 1 d . . . . .
Cl16 Cl 1.2998(2) -0.31318(19) 0.3818(2) 0.0258(6) Uani 1 1 d . . . . .
Cl17 Cl 1.2874(3) -0.1782(2) 0.6204(2) 0.0309(6) Uani 1 1 d . . . . .
Cl18 Cl 1.3928(3) -0.0874(2) 0.3913(2) 0.0303(6) Uani 1 1 d . . . . .

loop_
_atom_site_aniso_label
_atom_site_aniso_U_11
_atom_site_aniso_U_22
_atom_site_aniso_U_33
_atom_site_aniso_U_23
_atom_site_aniso_U_13
_atom_site_aniso_U_12
Zr1 0.0194(4) 0.0226(5) 0.0123(4) 0.0001(3) 0.0032(3) -0.0002(3)
Cl1 0.0266(13) 0.0368(16) 0.0174(12) -0.0030(11) -0.0013(10) -0.0023(12)
O1 0.026(4) 0.023(4) 0.023(4) 0.000(3) 0.007(3) 0.005(3)
C1 0.034(6) 0.019(6) 0.032(6) 0.001(5) 0.011(5) 0.001(5)
Cl2 0.0226(12) 0.0333(16) 0.0160(11) -0.0033(11) 0.0016(9) -0.0015(11)
O2 0.022(4) 0.025(4) 0.022(4) 0.002(3) 0.009(3) 0.001(3)
C2 0.037(7) 0.032(7) 0.028(6) 0.005(5) 0.012(5) -0.004(5)
O3 0.023(4) 0.028(4) 0.020(4) 0.003(3) 0.008(3) 0.003(3)
C3 0.022(5) 0.026(6) 0.033(6) -0.002(5) 0.012(5) 0.001(4)
O4 0.023(4) 0.020(4) 0.027(4) 0.002(3) 0.007(3) 0.001(3)
C4 0.035(6) 0.033(7) 0.034(7) 0.001(5) 0.013(5) 0.006(5)
O5 0.028(4) 0.025(4) 0.018(3) 0.002(3) 0.006(3) 0.004(3)
C5 0.086(12) 0.029(8) 0.074(11) 0.019(7) 0.045(9) 0.014(8)
C6 0.045(7) 0.018(6) 0.068(9) 0.011(6) 0.025(7) 0.010(5)
C7 0.024(6) 0.039(7) 0.025(6) -0.001(5) 0.011(4) -0.006(5)
C8 0.030(6) 0.036(7) 0.018(5) 0.006(5) 0.013(4) -0.001(5)
C9 0.033(6) 0.028(6) 0.022(5) -0.002(5) 0.006(4) 0.016(5)
C10 0.024(5) 0.029(6) 0.020(5) -0.001(4) -0.001(4) 0.005(5)
Al1 0.0236(16) 0.0281(19) 0.0152(15) -0.0006(13) 0.0037(12) -0.0013(14)
Na1 0.033(2) 0.029(3) 0.044(3) -0.004(2) 0.014(2) -0.003(2)
Al2 0.0267(16) 0.0254(17) 0.0153(14) -0.0007(13) 0.0039(12) -0.0014(14)
Na2 0.028(2) 0.035(3) 0.046(3) -0.010(2) 0.013(2) -0.005(2)
Cl3 0.0313(14) 0.0294(16) 0.0202(12) -0.0036(11) 0.0046(10) -0.0049(11)
Al3 0.0250(16) 0.0235(17) 0.0152(15) 0.0018(13) 0.0044(11) 0.0001(13)
Cl4 0.0275(14) 0.0440(18) 0.0251(13) 0.0023(12) 0.0041(11) 0.0054(12)
Al4 0.0242(15) 0.0247(18) 0.0161(14) 0.0000(13) 0.0048(12) -0.0006(13)
Cl5 0.0318(13) 0.0369(16) 0.0169(12) -0.0022(11) 0.0054(10) -0.0025(12)
Cl6 0.0283(14) 0.0267(14) 0.0233(12) 0.0003(10) 0.0076(10) -0.0024(10)
Cl7 0.0337(14) 0.0305(15) 0.0227(12) 0.0020(12) 0.0116(10) 0.0013(12)
Cl8 0.0314(14) 0.0292(15) 0.0185(12) 0.0063(10) 0.0001(10) -0.0011(11)
Cl9 0.0241(12) 0.0283(15) 0.0203(12) -0.0008(11) 0.0021(10) 0.0024(10)
Cl10 0.0432(16) 0.0300(16) 0.0254(14) -0.0062(11) 0.0098(11) -0.0052(12)
Cl11 0.0498(17) 0.0267(15) 0.0213(13) -0.0019(11) 0.0124(12) -0.0024(12)
Cl12 0.0262(14) 0.0420(18) 0.0283(14) -0.0036(12) 0.0017(11) 0.0035(12)
Cl13 0.0269(13) 0.0266(14) 0.0219(12) 0.0020(10) 0.0033(10) -0.0015(11)
Cl14 0.0259(13) 0.0290(15) 0.0234(13) 0.0020(11) 0.0075(10) -0.0016(11)
Cl15 0.0262(14) 0.0348(16) 0.0234(13) 0.0039(11) 0.0044(10) 0.0042(11)
Cl16 0.0294(13) 0.0253(15) 0.0225(13) -0.0019(10) 0.0048(10) -0.0012(11)
Cl17 0.0344(14) 0.0421(17) 0.0169(12) -0.0013(11) 0.0073(10) -0.0019(12)
Cl18 0.0340(14) 0.0305(15) 0.0284(14) -0.0019(11) 0.0110(11) -0.0081(11)

loop_
_atom_type_symbol
_atom_type_description
_atom_type_scat_dispersion_real
_atom_type_scat_dispersion_imag
_atom_type_scat_source
C C 0.0033 0.0016 'International Tables Vol C Tables 4.2.6.8 and 6.1.1.4'
H H 0.0000 0.0000 'International Tables Vol C Tables 4.2.6.8 and 6.1.1.4'
Al Al 0.0645 0.0514 'International Tables Vol C Tables 4.2.6.8 and 6.1.1.4'
Cl Cl 0.1484 0.1585 'International Tables Vol C Tables 4.2.6.8 and 6.1.1.4'
Na Na 0.0362 0.0249 'International Tables Vol C Tables 4.2.6.8 and 6.1.1.4'
O O 0.0106 0.0060 'International Tables Vol C Tables 4.2.6.8 and 6.1.1.4'
Zr Zr -2.9673 0.5597 'International Tables Vol C Tables 4.2.6.8 and 6.1.1.4'

loop_
_exptl_crystal_face_index_h
_exptl_crystal_face_index_k
_exptl_crystal_face_index_l
_exptl_crystal_face_perp_dist
0 -10 1 0.0633
2 -7 -30 0.1400
-2 11 15 0.1328
1 30 -2 0.0876

loop_
_geom_angle_atom_site_label_1
_geom_angle_atom_site_label_2
_geom_angle_atom_site_label_3
_geom_angle
_geom_angle_site_symmetry_1
_geom_angle_site_symmetry_3
_geom_angle_publ_flag
Cl1 Zr1 Cl2 176.80(12) . . ?
O1 Zr1 Cl1 88.3(2) . . ?
O1 Zr1 Cl2 93.9(2) . . ?
O2 Zr1 Cl1 91.9(2) . . ?
O2 Zr1 O1 72.0(3) . . ?
O2 Zr1 Cl2 86.6(2) . . ?
O3 Zr1 Cl1 89.1(2) . . ?
O3 Zr1 O1 144.0(3) . . ?
O3 Zr1 Cl2 87.7(2) . . ?
O3 Zr1 O2 72.2(3) . . ?
O3 Zr1 O4 73.2(3) . . ?
O3 Zr1 O5 144.5(3) . . ?
O4 Zr1 Cl1 90.9(2) . . ?
O4 Zr1 O1 142.8(3) . . ?
O4 Zr1 Cl2 88.6(2) . . ?
O4 Zr1 O2 145.2(3) . . ?
O4 Zr1 O5 71.3(3) . . ?
O5 Zr1 Cl1 93.1(2) . . ?
O5 Zr1 O1 71.5(3) . . ?
O5 Zr1 Cl2 89.8(2) . . ?
O5 Zr1 O2 143.0(3) . . ?
C1 O1 Zr1 118.3(6) . . ?
C1 O1 C10 114.9(8) . . ?
C10 O1 Zr1 119.5(6) . . ?
O1 C1 H1A 110.5 . . ?
O1 C1 H1B 110.5 . . ?
O1 C1 C2 106.0(9) . . ?
H1A C1 H1B 108.7 . . ?
C2 C1 H1A 110.5 . . ?
C2 C1 H1B 110.5 . . ?
Zr1 Cl2 Na2 141.01(14) . 1_455 ?
C2 O2 Zr1 115.8(6) . . ?
C3 O2 Zr1 118.9(6) . . ?
C3 O2 C2 115.6(8) . . ?
C1 C2 H2A 110.5 . . ?
C1 C2 H2B 110.5 . . ?
O2 C2 C1 106.1(9) . . ?
O2 C2 H2A 110.5 . . ?
O2 C2 H2B 110.5 . . ?
H2A C2 H2B 108.7 . . ?
C4 O3 Zr1 119.7(7) . . ?
C5 O3 Zr1 118.6(7) . . ?
C5 O3 C4 121.0(9) . . ?
O2 C3 H3A 110.5 . . ?
O2 C3 H3B 110.5 . . ?
O2 C3 C4 105.9(8) . . ?
H3A C3 H3B 108.7 . . ?
C4 C3 H3A 110.5 . . ?
C4 C3 H3B 110.5 . . ?
C6 O4 Zr1 118.0(6) . . ?
C7 O4 Zr1 117.7(6) . . ?
C7 O4 C6 115.9(8) . . ?
O3 C4 C3 106.8(9) . . ?
O3 C4 H4A 110.4 . . ?
O3 C4 H4B 110.4 . . ?
C3 C4 H4A 110.4 . . ?
C3 C4 H4B 110.4 . . ?
H4A C4 H4B 108.6 . . ?
C8 O5 Zr1 120.1(6) . . ?
C8 O5 C9 115.7(8) . . ?
C9 O5 Zr1 118.5(6) . . ?
O3 C5 H5A 109.2 . . ?
O3 C5 H5B 109.2 . . ?
O3 C5 C6 111.8(12) . . ?
H5A C5 H5B 107.9 . . ?
C6 C5 H5A 109.2 . . ?
C6 C5 H5B 109.2 . . ?
O4 C6 H6A 109.9 . . ?
O4 C6 H6B 109.9 . . ?
C5 C6 O4 109.0(11) . . ?
C5 C6 H6A 109.9 . . ?
C5 C6 H6B 109.9 . . ?
H6A C6 H6B 108.3 . . ?
O4 C7 H7A 110.6 . . ?
O4 C7 H7B 110.6 . . ?
O4 C7 C8 105.8(9) . . ?
H7A C7 H7B 108.7 . . ?
C8 C7 H7A 110.6 . . ?
C8 C7 H7B 110.6 . . ?
O5 C8 C7 106.0(8) . . ?
O5 C8 H8A 110.5 . . ?
O5 C8 H8B 110.5 . . ?
C7 C8 H8A 110.5 . . ?
C7 C8 H8B 110.5 . . ?
H8A C8 H8B 108.7 . . ?
O5 C9 H9A 110.6 . . ?
O5 C9 H9B 110.6 . . ?
O5 C9 C10 105.5(8) . . ?
H9A C9 H9B 108.8 . . ?
C10 C9 H9A 110.6 . . ?
C10 C9 H9B 110.6 . . ?
O1 C10 C9 104.5(8) . . ?
O1 C10 H10A 110.9 . . ?
O1 C10 H10B 110.9 . . ?
C9 C10 H10A 110.9 . . ?
C9 C10 H10B 110.9 . . ?
H10A C10 H10B 108.9 . . ?
Cl3 Al1 Na2 52.60(12) . 1_455 ?
Cl4 Al1 Na2 128.27(16) . 1_455 ?
Cl4 Al1 Cl3 107.41(18) . . ?
Cl5 Al1 Na2 123.66(16) . 1_455 ?
Cl5 Al1 Cl3 112.73(19) . . ?
Cl5 Al1 Cl4 108.02(17) . . ?
Cl5 Al1 Cl6 113.33(17) . . ?
Cl6 Al1 Na2 53.88(13) . 1_455 ?
Cl6 Al1 Cl3 105.87(17) . . ?
Cl6 Al1 Cl4 109.29(19) . . ?
Cl4 Na1 Al3 119.23(17) . . ?
Cl4 Na1 Cl7 77.30(15) . . ?
Cl4 Na1 Cl9 92.14(16) . . ?
Cl4 Na1 Cl18 131.65(18) . 1_455 ?
Cl7 Na1 Al3 113.37(14) . . ?
Cl7 Na1 Cl9 134.64(17) . . ?
Cl7 Na1 Cl18 141.79(19) . 1_455 ?
Cl8 Na1 Al3 36.39(9) . . ?
Cl8 Na1 Cl4 135.19(18) . . ?
Cl8 Na1 Cl7 84.22(14) . . ?
Cl8 Na1 Cl9 72.69(13) . . ?
Cl8 Na1 Cl16 135.2(2) . 1_455 ?
Cl8 Na1 Cl18 86.29(16) . 1_455 ?
Cl9 Na1 Al3 36.40(9) . . ?
Cl9 Na1 Cl18 76.09(14) . 1_455 ?
Cl16 Na1 Al3 148.89(19) 1_455 . ?
Cl16 Na1 Cl4 85.40(15) 1_455 . ?
Cl16 Na1 Cl7 89.19(16) 1_455 . ?
Cl16 Na1 Cl9 134.38(19) 1_455 . ?
Cl16 Na1 Cl18 72.17(13) 1_455 1_455 ?
Cl18 Na1 Al3 77.00(13) 1_455 . ?
Cl7 Al2 Cl12 109.32(17) . . ?
Cl7 Al2 Cl13 108.63(18) . . ?
Cl11 Al2 Cl7 112.50(19) . . ?
Cl11 Al2 Cl12 112.63(19) . . ?
Cl11 Al2 Cl13 107.15(16) . . ?
Cl12 Al2 Cl13 106.33(18) . . ?
Cl2 Na2 Al1 66.58(11) 1_655 1_655 ?
Cl3 Na2 Cl2 73.32(13) 1_655 1_655 ?
Cl3 Na2 Al1 36.71(10) 1_655 1_655 ?
Cl3 Na2 Cl6 72.89(13) 1_655 1_655 ?
Cl3 Na2 Cl12 126.59(18) 1_655 . ?
Cl3 Na2 Cl14 97.26(17) 1_655 . ?
Cl6 Na2 Cl2 75.32(14) 1_655 1_655 ?
Cl6 Na2 Al1 36.52(9) 1_655 1_655 ?
Cl6 Na2 Cl12 77.05(14) 1_655 . ?
Cl12 Na2 Cl2 137.95(18) . 1_655 ?
Cl12 Na2 Al1 105.95(15) . 1_655 ?
Cl13 Na2 Cl2 80.42(14) . 1_655 ?
Cl13 Na2 Al1 123.49(17) . 1_655 ?
Cl13 Na2 Cl3 152.5(2) . 1_655 ?
Cl13 Na2 Cl6 92.76(16) . 1_655 ?
Cl13 Na2 Cl12 69.89(13) . . ?
Cl13 Na2 Cl14 83.05(14) . . ?
Cl13 Na2 Cl15 122.35(18) . . ?
Cl14 Na2 Cl2 73.93(14) . 1_655 ?
Cl14 Na2 Al1 125.43(18) . 1_655 ?
Cl14 Na2 Cl6 149.2(2) . 1_655 ?
Cl14 Na2 Cl12 128.53(17) . . ?
Cl15 Na2 Cl2 139.5(2) . 1_655 ?
Cl15 Na2 Al1 112.18(15) . 1_655 ?
Cl15 Na2 Cl3 84.01(15) . 1_655 ?
Cl15 Na2 Cl6 129.49(19) . 1_655 ?
Cl15 Na2 Cl12 82.41(15) . . ?
Cl15 Na2 Cl14 76.32(15) . . ?
Al1 Cl3 Na2 90.68(16) . 1_455 ?
Cl8 Al3 Na1 51.02(13) . . ?
Cl9 Al3 Na1 55.35(13) . . ?
Cl9 Al3 Cl8 106.18(18) . . ?
Cl10 Al3 Na1 120.99(16) . . ?
Cl10 Al3 Cl8 106.62(17) . . ?
Cl10 Al3 Cl9 113.76(18) . . ?
Cl10 Al3 Cl14 111.79(19) . . ?
Cl14 Al3 Na1 127.15(17) . . ?
Cl14 Al3 Cl8 112.26(18) . . ?
Cl14 Al3 Cl9 106.20(17) . . ?
Al1 Cl4 Na1 105.83(18) . . ?
Cl15 Al4 Cl16 108.06(17) . . ?
Cl17 Al4 Cl15 105.98(17) . . ?
Cl17 Al4 Cl16 113.56(19) . . ?
Cl17 Al4 Cl18 112.13(18) . . ?
Cl18 Al4 Cl15 109.87(18) . . ?
Cl18 Al4 Cl16 107.16(17) . . ?
Al1 Cl6 Na2 89.60(16) . 1_455 ?
Al2 Cl7 Na1 102.75(17) . . ?
Al3 Cl8 Na1 92.59(16) . . ?
Al3 Cl9 Na1 88.25(15) . . ?
Al2 Cl12 Na2 85.54(15) . . ?
Al2 Cl13 Na2 96.68(16) . . ?
Al3 Cl14 Na2 108.51(17) . . ?
Al4 Cl15 Na2 112.71(17) . . ?
Al4 Cl16 Na1 92.46(16) . 1_655 ?
Al4 Cl18 Na1 88.04(16) . 1_655 ?

loop_
_geom_bond_atom_site_label_1
_geom_bond_atom_site_label_2
_geom_bond_distance
_geom_bond_site_symmetry_2
_geom_bond_publ_flag
Zr1 Cl1 2.375(3) . ?
Zr1 O1 2.164(8) . ?
Zr1 Cl2 2.409(3) . ?
Zr1 O2 2.163(7) . ?
Zr1 O3 2.132(7) . ?
Zr1 O4 2.153(7) . ?
Zr1 O5 2.158(7) . ?
O1 C1 1.434(12) . ?
O1 C10 1.458(12) . ?
C1 H1A 0.9900 . ?
C1 H1B 0.9900 . ?
C1 C2 1.471(16) . ?
Cl2 Na2 3.214(6) 1_455 ?
O2 C2 1.455(14) . ?
O2 C3 1.453(12) . ?
C2 H2A 0.9900 . ?
C2 H2B 0.9900 . ?
O3 C4 1.436(13) . ?
O3 C5 1.420(15) . ?
C3 H3A 0.9900 . ?
C3 H3B 0.9900 . ?
C3 C4 1.509(17) . ?
O4 C6 1.447(14) . ?
O4 C7 1.447(12) . ?
C4 H4A 0.9900 . ?
C4 H4B 0.9900 . ?
O5 C8 1.437(12) . ?
O5 C9 1.462(13) . ?
C5 H5A 0.9900 . ?
C5 H5B 0.9900 . ?
C5 C6 1.435(19) . ?
C6 H6A 0.9900 . ?
C6 H6B 0.9900 . ?
C7 H7A 0.9900 . ?
C7 H7B 0.9900 . ?
C7 C8 1.489(17) . ?
C8 H8A 0.9900 . ?
C8 H8B 0.9900 . ?
C9 H9A 0.9900 . ?
C9 H9B 0.9900 . ?
C9 C10 1.511(15) . ?
C10 H10A 0.9900 . ?
C10 H10B 0.9900 . ?
Al1 Na2 3.582(5) 1_455 ?
Al1 Cl3 2.141(5) . ?
Al1 Cl4 2.138(4) . ?
Al1 Cl5 2.101(4) . ?
Al1 Cl6 2.131(4) . ?
Na1 Al3 3.599(6) . ?
Na1 Cl4 2.863(6) . ?
Na1 Cl7 2.904(6) . ?
Na1 Cl8 2.801(5) . ?
Na1 Cl9 2.962(6) . ?
Na1 Cl16 2.824(5) 1_455 ?
Na1 Cl18 2.998(6) 1_455 ?
Al2 Cl7 2.120(4) . ?
Al2 Cl11 2.108(5) . ?
Al2 Cl12 2.123(4) . ?
Al2 Cl13 2.157(4) . ?
Na2 Cl3 2.846(5) 1_655 ?
Na2 Cl6 2.893(6) 1_655 ?
Na2 Cl12 3.192(6) . ?
Na2 Cl13 2.757(5) . ?
Na2 Cl14 2.874(6) . ?
Na2 Cl15 2.811(6) . ?
Al3 Cl8 2.137(4) . ?
Al3 Cl9 2.137(4) . ?
Al3 Cl10 2.109(4) . ?
Al3 Cl14 2.131(4) . ?
Al4 Cl15 2.139(4) . ?
Al4 Cl16 2.140(4) . ?
Al4 Cl17 2.102(4) . ?
Al4 Cl18 2.125(4) . ?

loop_
_geom_torsion_atom_site_label_1
_geom_torsion_atom_site_label_2
_geom_torsion_atom_site_label_3
_geom_torsion_atom_site_label_4
_geom_torsion
_geom_torsion_site_symmetry_1
_geom_torsion_site_symmetry_2
_geom_torsion_site_symmetry_3
_geom_torsion_site_symmetry_4
_geom_torsion_publ_flag
Zr1 O1 C1 C2 36.8(11) . . . . ?
Zr1 O1 C10 C9 -38.6(10) . . . . ?
Zr1 O2 C2 C1 44.0(10) . . . . ?
Zr1 O2 C3 C4 -34.5(10) . . . . ?
Zr1 O3 C4 C3 -37.3(11) . . . . ?
Zr1 O3 C5 C6 -26.6(17) . . . . ?
Zr1 O4 C6 C5 -27.8(15) . . . . ?
Zr1 O4 C7 C8 43.0(10) . . . . ?
Zr1 O5 C8 C7 32.7(10) . . . . ?
Zr1 O5 C9 C10 -40.8(10) . . . . ?
O1 C1 C2 O2 -49.0(11) . . . . ?
C1 O1 C10 C9 171.7(9) . . . . ?
O2 C3 C4 O3 42.5(11) . . . . ?
C2 O2 C3 C4 -179.1(9) . . . . ?
O3 C5 C6 O4 33.3(18) . . . . ?
C3 O2 C2 C1 -170.2(9) . . . . ?
O4 C7 C8 O5 -44.9(11) . . . . ?
C4 O3 C5 C6 143.4(12) . . . . ?
O5 C9 C10 O1 46.6(10) . . . . ?
C5 O3 C4 C3 152.9(12) . . . . ?
C6 O4 C7 C8 -169.4(9) . . . . ?
C7 O4 C6 C5 -175.3(11) . . . . ?
C8 O5 C9 C10 165.6(8) . . . . ?
C9 O5 C8 C7 -174.1(8) . . . . ?
C10 O1 C1 C2 -173.0(9) . . . . ?

loop_
_twin_individual_id
_twin_individual_mass_fraction_refined
1 0.57(11)
2 0.43(11)
